data_2004802
loop_
_publ_author_name
'De Brauer, C.'
'Kolinsky, C.'
'Jannin, M.'
'Puget, R.'

_publ_section_title
;
 Trimethyloxosulfonium Salts. IX. Study of some Mixed Compounds,
 (CH~3~)~3~SOCdCl~3{-~<i>x</i>}Br~<i>x~</i>
;
_journal_issue 4
_journal_name_full 'Acta Crystallographica Section C'
_journal_page_first 812
_journal_page_last 817
_journal_paper_doi 10.1107/S0108270195011565
_journal_volume 52
_journal_year 1996
_chemical_formula_sum 'C3 H9 Br0.286 Cd Cl2.714 O S'
_chemical_formula_weight 324.5
_space_group_IT_number 62
_symmetry_cell_setting orthorhombic
_symmetry_space_group_name_Hall '-P 2ac 2n'
_symmetry_space_group_name_H-M 'P n m a'
_atom_type_scat_source IntTabIV
_cell_angle_alpha 90
_cell_angle_beta 90
_cell_angle_gamma 90
_cell_formula_units_Z 4
_cell_length_a 6.7160(10)
_cell_length_b 10.192(2)
_cell_length_c 13.476(2)
_cell_measurement_reflns_used 25
_cell_measurement_temperature 293
_cell_measurement_theta_max 15
_cell_measurement_theta_min 5
_cell_volume 922.4(3)
_computing_cell_refinement MolEN
_computing_data_collection 'MolEN. (Fair, 1990)'
_computing_data_reduction MolEN
_computing_molecular_graphics 'ORTEPII, (Johnson, 1976)'
_computing_publication_material 'WORD 5.1 Times 12'
_computing_structure_refinement 'PROMETHEUS, (Zucker, Perenthaler, Kups, Backman & Schulz)'
_computing_structure_solution MolEN
_diffrn_measurement_device 'Enraf-Nonius CAD-4'
_diffrn_measurement_method '\w/2\q scans'
_diffrn_radiation_type MoK\a
_diffrn_radiation_wavelength 0.71073
_diffrn_reflns_av_R_equivalents 0.012
_diffrn_reflns_limit_h_max 10
_diffrn_reflns_limit_h_min -10
_diffrn_reflns_limit_k_max 15
_diffrn_reflns_limit_k_min -15
_diffrn_reflns_limit_l_max 20
_diffrn_reflns_limit_l_min -5
_diffrn_reflns_number 7157
_diffrn_reflns_theta_max 30
_diffrn_standards_decay_% -1.4
_diffrn_standards_interval_time 120
_diffrn_standards_number 4
_exptl_absorpt_coefficient_mu 4.557
_exptl_absorpt_correction_T_max 0.9999
_exptl_absorpt_correction_T_min 0.8440
_exptl_absorpt_correction_type 'empirical, \y scans (MolEN; Fair, 1990)'
_exptl_crystal_colour colourless
_exptl_crystal_density_diffrn 2.336
_exptl_crystal_description prismatic
_exptl_crystal_size_max 0.2
_exptl_crystal_size_mid 0.2
_exptl_crystal_size_min 0.2
_refine_diff_density_max 0.189
_refine_diff_density_min -0.172
_refine_ls_extinction_coef 0.229E-5
_refine_ls_extinction_method 'Stout & Jensen (1968)'
_refine_ls_goodness_of_fit_obs 1.13
_refine_ls_hydrogen_treatment refU
_refine_ls_number_parameters 71
_refine_ls_number_reflns 1103
_refine_ls_R_factor_obs 0.0106
_refine_ls_shift/esd_max 0.003
_refine_ls_structure_factor_coef F
_refine_ls_weighting_details 'w = 1/[\s^2^(F)]'
_refine_ls_weighting_scheme calc
_refine_ls_wR_factor_obs 0.0130
_reflns_number_observed 1103
_reflns_number_total 1415
_reflns_observed_criterion I>3.0\s(I)
_cod_data_source_file pa1189.cif
_cod_data_source_block 6
_cod_depositor_comments
;
The following automatic conversions were performed:

'_refine_ls_weighting_scheme' value ' w = 1/[\s^2^(F)]' was changed
to 'calc'. New tag '_refine_ls_weighting_details' was created. The
value of the new tag was set to 'w = 1/[\s^2^(F)]'.

Automatic conversion script
Id: cif_fix_values 3143 2015-03-26 13:38:13Z robertas 
;
_cod_original_cell_volume 922.4
_cod_database_code 2004802

loop_
_symmetry_equiv_pos_as_xyz
x,y,z
1/2+x,y,1/2-z
x,1/2-y,z
1/2-x,1/2+y,1/2+z
-x,-y,-z
1/2-x,-y,1/2+z
-x,1/2+y,-z
1/2+x,1/2-y,1/2-z

loop_
_atom_site_label
_atom_site_fract_x
_atom_site_fract_y
_atom_site_fract_z
_atom_site_B_iso_or_equiv
Cd .39586(2) .25 .250730(10) 1.938(3)
S .21934(7) .25 .63998(3) 1.950(7)
O .1822(2) .25 .74516(9) 2.84(2)
C(1) .0002(3) .25 .56980(10) 2.80(4)
C(2) .3524(2) .11200(10) .60110(10) 2.81(3)
Cl,Br(1) .64513(6) .25 .39899(3) 2.240(9)
Cl,Br(2) .64605(4) .42399(3) .16755(2) 2.290(4)
H(11) .031(3) .25 .500(2) 1.3(5)
H(12) -.059(2) .174(2) .5860(10) 1.6(3)
H(21) .477(3) .115(2) .6290(10) 2.9(5)
H(22) .273(2) .037(2) .6170(10) 1.9(3)
H(23) .365(2) .118(2) .5310(10) 2.2(4)

loop_
_geom_angle_atom_site_label_1
_geom_angle_atom_site_label_2
_geom_angle_atom_site_label_3
_geom_angle_site_symmetry_1
_geom_angle_site_symmetry_3
_geom_angle
_geom_angle_publ_flag
X(1) Cd X(1) . 2_455 180.00000 yes
X(1) Cd X(2) . . 85.300(10) yes
X(1) Cd X(2) . 2_455 95.000(10) yes
X(1) Cd X(2) . . 94.610(10) yes
X(1) Cd X(2) 2_455 2_455 85.080(10) yes
X(2) Cd X(2) 2_455 2_455 97.250(10) yes
X(2) Cd X(2) . 3 82.56(2) yes
X(2) Cd X(2) 2_455 3 179.630(10) yes
X(2) Cd X(2) 2_455 8_455 82.930(10) yes
O S C(1) . . 112.74(8) yes
O S C(2) . . 112.59(5) yes
C(1) S C(2) . . 105.56(5) yes
C(2) S C(2) . 3 107.26(6) yes

loop_
_geom_bond_atom_site_label_1
_geom_bond_atom_site_label_2
_geom_bond_site_symmetry_2
_geom_bond_distance
_geom_bond_publ_flag
Cd X(1) . 2.6065(3) yes
Cd X(1) 2_455 2.6279(3) yes
Cd X(2) . 2.6878(2) yes
Cd X(2) 2_455 2.6780(2) yes
S O . 1.4390(10) yes
S C(1) . 1.749(2) yes
S C(2) . 1.7468(8) yes
